data_7063036
loop_
_publ_author_name
'Khan, Umair Ahmed'
'Choudhary, M. Iqbal'
'Yousuf, Sammer'

_publ_section_title
;
 Synthesis of halogenated benzimidazolyl-C-nucleosides and their activity
 against Leishmania major and Leishmania tropica
;
_journal_issue 13
_journal_name_full 'New Journal of Chemistry'
_journal_page_first 5605
_journal_page_last 5612
_journal_paper_doi 10.1039/D4NJ00035H
_journal_volume 48
_journal_year 2024
_chemical_absolute_configuration rm
_chemical_formula_moiety 'C24 H28 Cl2 N2 O5, C6 H14'
_chemical_formula_sum 'C30 H42 Cl2 N2 O5'
_chemical_formula_weight 581.55
_space_group_crystal_system monoclinic
_space_group_IT_number 4
_space_group_name_Hall 'P 2yb'
_space_group_name_H-M_alt 'P 1 21 1'
_atom_sites_solution_hydrogens geom
_audit_creation_method SHELXL-2018/3
_audit_update_record
;
2023-09-20 deposited with the CCDC.	2024-02-16 downloaded from the CCDC.
;
_cell_angle_alpha 90
_cell_angle_beta 114.647(3)
_cell_angle_gamma 90
_cell_formula_units_Z 4
_cell_length_a 13.3850(7)
_cell_length_b 17.9218(10)
_cell_length_c 13.9875(8)
_cell_measurement_reflns_used 3940
_cell_measurement_temperature 100(2)
_cell_measurement_theta_max 67.96
_cell_measurement_theta_min 3.48
_cell_volume 3049.7(3)
_computing_cell_refinement 'Bruker SAINT'
_computing_data_collection 'Bruker APEX2'
_computing_data_reduction 'Bruker SAINT'
_computing_molecular_graphics 'Bruker SHELXTL'
_computing_publication_material 'Bruker SHELXTL'
_computing_structure_refinement 'SHELXL-2018/3 (Sheldrick, 2018)'
_computing_structure_solution 'SHELXT 2014/5 (Sheldrick, 2014)'
_diffrn_ambient_temperature 100(2)
_diffrn_measured_fraction_theta_full 0.999
_diffrn_measured_fraction_theta_max 0.998
_diffrn_measurement_device_type 'Bruker APEX-II CCD'
_diffrn_measurement_method '\f and \w scans'
_diffrn_radiation_type CuK\a
_diffrn_radiation_wavelength 1.54178
_diffrn_reflns_av_R_equivalents 0.2431
_diffrn_reflns_av_unetI/netI 0.1820
_diffrn_reflns_Laue_measured_fraction_full 0.999
_diffrn_reflns_Laue_measured_fraction_max 0.998
_diffrn_reflns_limit_h_max 16
_diffrn_reflns_limit_h_min -16
_diffrn_reflns_limit_k_max 21
_diffrn_reflns_limit_k_min -21
_diffrn_reflns_limit_l_max 16
_diffrn_reflns_limit_l_min -16
_diffrn_reflns_number 36114
_diffrn_reflns_point_group_measured_fraction_full 0.996
_diffrn_reflns_point_group_measured_fraction_max 0.994
_diffrn_reflns_theta_full 67.679
_diffrn_reflns_theta_max 68.243
_diffrn_reflns_theta_min 3.476
_exptl_absorpt_coefficient_mu 2.239
_exptl_absorpt_correction_type none
_exptl_crystal_colour colorless
_exptl_crystal_density_diffrn 1.267
_exptl_crystal_description plate
_exptl_crystal_F_000 1240
_exptl_crystal_size_max 0.18
_exptl_crystal_size_mid 0.08
_exptl_crystal_size_min 0.03
_refine_diff_density_max 0.409
_refine_diff_density_min -0.404
_refine_diff_density_rms 0.078
_refine_ls_abs_structure_details
;
 Flack x determined using 1874 quotients [(I+)-(I-)]/[(I+)+(I-)]
 (Parsons, Flack and Wagner, Acta Cryst. B69 (2013) 249-259).
;
_refine_ls_abs_structure_Flack 0.072(17)
_refine_ls_extinction_method none
_refine_ls_goodness_of_fit_ref 0.975
_refine_ls_hydrogen_treatment constr
_refine_ls_matrix_type full
_refine_ls_number_parameters 707
_refine_ls_number_reflns 11081
_refine_ls_number_restraints 1
_refine_ls_restrained_S_all 0.975
_refine_ls_R_factor_all 0.1387
_refine_ls_R_factor_gt 0.0678
_refine_ls_shift/su_max 0.000
_refine_ls_shift/su_mean 0.000
_refine_ls_structure_factor_coef Fsqd
_refine_ls_weighting_details 'w=1/[\s^2^(Fo^2^)+(0.0387P)^2^] where P=(Fo^2^+2Fc^2^)/3'
_refine_ls_weighting_scheme calc
_refine_ls_wR_factor_gt 0.1272
_refine_ls_wR_factor_ref 0.1547
_reflns_Friedel_coverage 0.925
_reflns_Friedel_fraction_full 0.993
_reflns_Friedel_fraction_max 0.990
_reflns_number_gt 6518
_reflns_number_total 11081
_reflns_threshold_expression 'I > 2\s(I)'
_cod_data_source_file d4nj00035h2.cif
_cod_data_source_block UK12A3_0m
_cod_depositor_comments
;
Adding full bibliography for 7063036--7063039.cif.

2024-11-08
Z value and formula fixed to values more according to usual
chemical conventions.                 miguel
;
_cod_original_formula_sum 'C60 H84 Cl4 N4 O10'
_cod_original_formula_weight 1163.11
_cod_original_formula_moiety 'C60 H84 Cl4 N4 O10'
_cod_original_formula_units_Z 2
_cod_original_sg_symbol_H-M 'P 21'
_cod_database_code 7063036
_shelx_shelxl_version_number 2018/3
_shelx_space_group_comment
;
The symmetry employed for this shelxl refinement is uniquely defined
by the following loop, which should always be used as a source of
symmetry information in preference to the above space-group names.
They are only intended as comments.
;

loop_
_space_group_symop_operation_xyz
'x, y, z'
'-x, y+1/2, -z'

loop_
_atom_site_label
_atom_site_type_symbol
_atom_site_fract_x
_atom_site_fract_y
_atom_site_fract_z
_atom_site_U_iso_or_equiv
_atom_site_adp_type
_atom_site_occupancy
_atom_site_site_symmetry_order
_atom_site_calc_flag
_atom_site_refinement_flags_posn
_atom_site_refinement_flags_adp
_atom_site_refinement_flags_occupancy
_atom_site_disorder_assembly
_atom_site_disorder_group
Cl1 Cl 0.97057(19) 0.45264(12) 0.5464(2) 0.0390(6) Uani 1 1 d . . . . .
O1 O 0.1835(5) 0.4985(3) 0.4095(4) 0.0242(13) Uani 1 1 d . . . . .
N1 N 0.5923(6) 0.5401(3) 0.5244(5) 0.0183(15) Uani 1 1 d . . . . .
C1 C -0.0150(8) 0.5490(6) 0.1580(7) 0.041(3) Uani 1 1 d . . . . .
H1A H -0.051488 0.514453 0.098227 0.049 Uiso 1 1 calc R U . . .
H1AB H -0.044707 0.599651 0.134802 0.049 Uiso 1 1 calc R U . . .
Cl2 Cl 0.91859(19) 0.30008(12) 0.6292(2) 0.0373(6) Uani 1 1 d . . . . .
O2 O 0.3497(4) 0.4748(3) 0.5497(4) 0.0188(13) Uani 1 1 d . . . . .
N2 N 0.5570(5) 0.4343(3) 0.5885(5) 0.0152(14) Uani 1 1 d . . . . .
H2 H 0.521702 0.401699 0.610142 0.018 Uiso 1 1 calc R U . . .
C2 C 0.1080(8) 0.5491(6) 0.1878(7) 0.038(2) Uani 1 1 d . . . . .
H2A H 0.121895 0.568841 0.128342 0.046 Uiso 1 1 calc R U . . .
H2AB H 0.136114 0.497352 0.201634 0.046 Uiso 1 1 calc R U . . .
Cl3 Cl 0.6877(2) 0.06698(11) 0.96386(17) 0.0347(6) Uani 1 1 d . . . . .
O3 O 0.3442(4) 0.5608(3) 0.7360(4) 0.0226(13) Uani 1 1 d . . . . .
N3 N 0.4898(5) 0.2965(3) 0.6418(5) 0.0195(15) Uani 1 1 d . . . . .
C3 C 0.1697(7) 0.5972(5) 0.2860(7) 0.029(2) Uani 1 1 d . . . . .
H3A H 0.249832 0.592338 0.307477 0.035 Uiso 1 1 calc R U . . .
H3AB H 0.149562 0.650261 0.268952 0.035 Uiso 1 1 calc R U . . .
Cl4 Cl 0.71060(19) 0.23364(12) 1.03782(17) 0.0327(5) Uani 1 1 d . . . . .
O4 O 0.5100(4) 0.5620(3) 0.7262(4) 0.0249(13) Uani 1 1 d . . . . .
N4 N 0.4688(5) 0.1775(3) 0.5886(5) 0.0178(15) Uani 1 1 d . . . . .
H4 H 0.447942 0.138640 0.546455 0.021 Uiso 1 1 calc R U . . .
C4 C 0.1424(7) 0.5739(4) 0.3756(6) 0.0200(18) Uani 1 1 d . . . . .
O5 O 0.2012(5) 0.6193(3) 0.4655(4) 0.0223(13) Uani 1 1 d . . . . .
C5 C 0.2380(7) 0.4946(4) 0.5196(6) 0.0188(18) Uani 1 1 d . . . . .
H5 H 0.201275 0.457319 0.547445 0.023 Uiso 1 1 calc R U . . .
C6 C 0.4162(6) 0.5348(4) 0.5413(6) 0.0167(17) Uani 1 1 d . . . . .
H6 H 0.377962 0.559596 0.471310 0.020 Uiso 1 1 calc R U . . .
O7 O 0.4390(4) 0.2691(3) 0.2599(4) 0.0205(13) Uani 1 1 d . . . . .
C7 C 0.5217(6) 0.5036(4) 0.5502(6) 0.0141(17) Uani 1 1 d . . . . .
O8 O 0.3811(4) 0.2184(3) 0.3815(4) 0.0189(12) Uani 1 1 d . . . . .
C8 C 0.6799(6) 0.4920(4) 0.5478(6) 0.0159(17) Uani 1 1 d . . . . .
C9 C 0.7774(7) 0.5005(4) 0.5359(6) 0.0182(18) Uani 1 1 d . . . . .
H9 H 0.793458 0.545963 0.510239 0.022 Uiso 1 1 calc R U . . .
O10 O 0.3348(5) 0.3708(3) 0.2565(4) 0.0227(13) Uani 1 1 d . . . . .
C10 C 0.8496(7) 0.4422(4) 0.5619(7) 0.024(2) Uani 1 1 d . . . . .
O11 O 0.1168(5) 0.2662(3) 0.2822(4) 0.0239(13) Uani 1 1 d . . . . .
C11 C 0.4337(7) 0.5918(4) 0.6295(7) 0.0200(19) Uani 1 1 d . . . . .
H11 H 0.461366 0.640129 0.614117 0.024 Uiso 1 1 calc R U . . .
O12 O 0.2148(4) 0.2484(3) 0.4567(4) 0.0233(13) Uani 1 1 d . . . . .
C12 C 0.3281(7) 0.6044(4) 0.6449(7) 0.0219(19) Uani 1 1 d . . . . .
H12 H 0.319018 0.658411 0.657588 0.026 Uiso 1 1 calc R U . . .
C13 C 0.4585(7) 0.5596(5) 0.7987(7) 0.0236(19) Uani 1 1 d . . . . .
C14 C 0.4967(7) 0.6266(4) 0.8728(7) 0.026(2) Uani 1 1 d . . . . .
H14A H 0.480210 0.673050 0.830767 0.032 Uiso 1 1 calc R U . . .
H14B H 0.455310 0.627967 0.917228 0.032 Uiso 1 1 calc R U . . .
C15 C 0.6185(7) 0.6234(5) 0.9428(7) 0.031(2) Uani 1 1 d . . . . .
H15A H 0.638855 0.665807 0.992777 0.038 Uiso 1 1 calc R U . . .
H15B H 0.660464 0.628154 0.899218 0.038 Uiso 1 1 calc R U . . .
C16 C 0.6489(8) 0.5500(5) 1.0042(7) 0.033(2) Uani 1 1 d . . . . .
H16A H 0.613082 0.547641 1.053398 0.040 Uiso 1 1 calc R U . . .
H16B H 0.729439 0.547842 1.046057 0.040 Uiso 1 1 calc R U . . .
C17 C 0.6116(7) 0.4828(5) 0.9279(7) 0.032(2) Uani 1 1 d . . . . .
H17A H 0.652575 0.482671 0.883086 0.039 Uiso 1 1 calc R U . . .
H17B H 0.628636 0.435776 0.968826 0.039 Uiso 1 1 calc R U . . .
C18 C 0.4893(7) 0.4866(5) 0.8589(7) 0.029(2) Uani 1 1 d . . . . .
H18A H 0.448203 0.481651 0.903297 0.035 Uiso 1 1 calc R U . . .
H18B H 0.468057 0.444477 0.808520 0.035 Uiso 1 1 calc R U . . .
C19 C 0.2248(7) 0.5741(4) 0.5559(6) 0.0215(19) Uani 1 1 d . . . . .
H19 H 0.161766 0.575400 0.576587 0.026 Uiso 1 1 calc R U . . .
C20 C -0.0416(8) 0.5252(5) 0.2496(7) 0.036(2) Uani 1 1 d . . . . .
H20A H -0.019469 0.472595 0.268002 0.043 Uiso 1 1 calc R U . . .
H20B H -0.121836 0.528904 0.228493 0.043 Uiso 1 1 calc R U . . .
C21 C 0.0193(7) 0.5752(5) 0.3459(7) 0.0244(19) Uani 1 1 d . . . . .
H21A H -0.008299 0.627011 0.329676 0.029 Uiso 1 1 calc R U . . .
H21B H 0.004890 0.557351 0.405908 0.029 Uiso 1 1 calc R U . . .
C22 C 0.6592(6) 0.4245(4) 0.5871(6) 0.0157(17) Uani 1 1 d . . . . .
C23 C 0.7318(7) 0.3642(4) 0.6128(6) 0.0206(19) Uani 1 1 d . . . . .
H23 H 0.716608 0.318722 0.639078 0.025 Uiso 1 1 calc R U . . .
C24 C 0.8262(7) 0.3740(4) 0.5981(7) 0.024(2) Uani 1 1 d . . . . .
C25 C 0.2057(10) 0.4313(6) 0.8273(9) 0.057(3) Uani 1 1 d . . . . .
H25A H 0.194593 0.480904 0.795122 0.086 Uiso 1 1 calc R U . . .
H25B H 0.270861 0.431952 0.894521 0.086 Uiso 1 1 calc R U . . .
H25C H 0.141114 0.417454 0.839488 0.086 Uiso 1 1 calc R U . . .
C26 C 0.2228(9) 0.3723(6) 0.7511(9) 0.056(3) Uani 1 1 d . . . . .
H26A H 0.154825 0.368840 0.685309 0.067 Uiso 1 1 calc R U . . .
H26B H 0.283049 0.389082 0.732795 0.067 Uiso 1 1 calc R U . . .
C27 C 0.2498(9) 0.2977(6) 0.8016(9) 0.054(3) Uani 1 1 d . . . . .
H27A H 0.196708 0.285025 0.831469 0.064 Uiso 1 1 calc R U . . .
H27B H 0.324159 0.299094 0.859971 0.064 Uiso 1 1 calc R U . . .
C28 C 0.2463(9) 0.2370(6) 0.7221(8) 0.054(3) Uani 1 1 d . . . . .
H28A H 0.170033 0.232810 0.667465 0.064 Uiso 1 1 calc R U . . .
H28B H 0.293408 0.252836 0.686882 0.064 Uiso 1 1 calc R U . . .
C29 C 0.2831(10) 0.1626(6) 0.7702(9) 0.054(3) Uani 1 1 d . . . . .
H29A H 0.239130 0.148186 0.809216 0.065 Uiso 1 1 calc R U . . .
H29B H 0.360935 0.166076 0.821505 0.065 Uiso 1 1 calc R U . . .
C30 C 0.2728(9) 0.1026(7) 0.6912(9) 0.056(3) Uani 1 1 d . . . . .
H30A H 0.309933 0.057234 0.728177 0.084 Uiso 1 1 calc R U . . .
H30B H 0.306760 0.119613 0.645090 0.084 Uiso 1 1 calc R U . . .
H30C H 0.194857 0.091755 0.648842 0.084 Uiso 1 1 calc R U . . .
C31 C 0.6012(7) 0.3862(4) 0.1695(7) 0.028(2) Uani 1 1 d . . . . .
H31A H 0.587595 0.440217 0.154791 0.034 Uiso 1 1 calc R U . . .
H31B H 0.665520 0.372109 0.155778 0.034 Uiso 1 1 calc R U . . .
C32 C 0.5010(7) 0.3423(5) 0.0965(7) 0.029(2) Uani 1 1 d . . . . .
H32A H 0.517556 0.288282 0.105594 0.035 Uiso 1 1 calc R U . . .
H32B H 0.484033 0.355475 0.022534 0.035 Uiso 1 1 calc R U . . .
C33 C 0.4011(7) 0.3590(5) 0.1194(7) 0.027(2) Uani 1 1 d . . . . .
H33A H 0.377709 0.411293 0.099517 0.033 Uiso 1 1 calc R U . . .
H33B H 0.339624 0.326071 0.075662 0.033 Uiso 1 1 calc R U . . .
C34 C 0.4253(7) 0.3475(4) 0.2345(7) 0.0206(19) Uani 1 1 d . . . . .
C35 C 0.3468(6) 0.2419(5) 0.2763(6) 0.0214(19) Uani 1 1 d . . . . .
H35 H 0.313710 0.198586 0.228413 0.026 Uiso 1 1 calc R U . . .
C36 C 0.3874(7) 0.2779(4) 0.4512(6) 0.0190(19) Uani 1 1 d . . . . .
H36 H 0.429727 0.319954 0.438802 0.023 Uiso 1 1 calc R U . . .
C37 C 0.4482(6) 0.2504(4) 0.5604(6) 0.0164(18) Uani 1 1 d . . . . .
C38 C 0.5285(7) 0.1764(4) 0.6959(6) 0.0172(18) Uani 1 1 d . . . . .
C39 C 0.5736(7) 0.1182(4) 0.7680(6) 0.0200(19) Uani 1 1 d . . . . .
H39 H 0.565643 0.067576 0.745937 0.024 Uiso 1 1 calc R U . . .
C40 C 0.6298(7) 0.1374(4) 0.8716(7) 0.022(2) Uani 1 1 d . . . . .
C41 C 0.6404(7) 0.2128(4) 0.9060(6) 0.0221(19) Uani 1 1 d . . . . .
C42 C 0.5407(6) 0.2512(4) 0.7284(6) 0.0156(17) Uani 1 1 d . . . . .
C43 C 0.5958(7) 0.2695(5) 0.8340(6) 0.023(2) Uani 1 1 d . . . . .
H43 H 0.602714 0.320040 0.856214 0.028 Uiso 1 1 calc R U . . .
C44 C 0.2732(7) 0.3053(5) 0.4302(6) 0.0209(18) Uani 1 1 d . . . . .
H44 H 0.277447 0.351545 0.471693 0.025 Uiso 1 1 calc R U . . .
C45 C 0.2046(7) 0.3199(4) 0.3118(6) 0.023(2) Uani 1 1 d . . . . .
H45 H 0.173741 0.371572 0.301231 0.027 Uiso 1 1 calc R U . . .
C46 C 0.2655(7) 0.3073(4) 0.2424(7) 0.0222(19) Uani 1 1 d . . . . .
H46 H 0.212538 0.302031 0.167049 0.027 Uiso 1 1 calc R U . . .
C47 C 0.6264(7) 0.3712(5) 0.2847(6) 0.026(2) Uani 1 1 d . . . . .
H47A H 0.646589 0.318115 0.301322 0.031 Uiso 1 1 calc R U . . .
H47B H 0.689569 0.402171 0.330379 0.031 Uiso 1 1 calc R U . . .
C48 C 0.5268(7) 0.3894(5) 0.3063(7) 0.024(2) Uani 1 1 d . . . . .
H48A H 0.543236 0.376788 0.380222 0.029 Uiso 1 1 calc R U . . .
H48B H 0.512139 0.443667 0.297002 0.029 Uiso 1 1 calc R U . . .
C49 C 0.1043(7) 0.2497(4) 0.3782(7) 0.024(2) Uani 1 1 d . . . . .
C50 C 0.0557(7) 0.1722(4) 0.3680(7) 0.024(2) Uani 1 1 d . . . . .
H50A H 0.060080 0.155668 0.437237 0.029 Uiso 1 1 calc R U . . .
H50B H 0.098695 0.136733 0.345820 0.029 Uiso 1 1 calc R U . . .
C51 C -0.0651(7) 0.1716(5) 0.2870(7) 0.031(2) Uani 1 1 d . . . . .
H51A H -0.068532 0.181790 0.216094 0.037 Uiso 1 1 calc R U . . .
H51B H -0.097098 0.121634 0.285695 0.037 Uiso 1 1 calc R U . . .
C52 C -0.1314(7) 0.2295(5) 0.3134(7) 0.032(2) Uani 1 1 d . . . . .
H52A H -0.132959 0.217039 0.381723 0.038 Uiso 1 1 calc R U . . .
H52B H -0.207953 0.229167 0.258921 0.038 Uiso 1 1 calc R U . . .
C53 C -0.0823(7) 0.3071(5) 0.3197(7) 0.031(2) Uani 1 1 d . . . . .
H53A H -0.086224 0.321313 0.249793 0.037 Uiso 1 1 calc R U . . .
H53B H -0.125420 0.343807 0.339691 0.037 Uiso 1 1 calc R U . . .
C54 C 0.0354(7) 0.3084(5) 0.3992(7) 0.026(2) Uani 1 1 d . . . . .
H54A H 0.037876 0.300399 0.470202 0.032 Uiso 1 1 calc R U . . .
H54B H 0.067014 0.358189 0.398379 0.032 Uiso 1 1 calc R U . . .
C55 C 0.8588(10) 0.5819(7) 0.8407(9) 0.063(4) Uani 1 1 d . . . . .
H55A H 0.895335 0.625848 0.828319 0.094 Uiso 1 1 calc R U . . .
H55B H 0.842963 0.590582 0.902147 0.094 Uiso 1 1 calc R U . . .
H55C H 0.789977 0.572698 0.778820 0.094 Uiso 1 1 calc R U . . .
C56 C 0.9330(11) 0.5149(6) 0.8604(9) 0.061(3) Uani 1 1 d . . . . .
H56A H 1.003539 0.525179 0.921394 0.073 Uiso 1 1 calc R U . . .
H56B H 0.949010 0.506432 0.798280 0.073 Uiso 1 1 calc R U . . .
C57 C 0.8819(9) 0.4453(6) 0.8820(8) 0.047(3) Uani 1 1 d . . . . .
H57A H 0.858551 0.456093 0.939026 0.057 Uiso 1 1 calc R U . . .
H57B H 0.815268 0.432717 0.818140 0.057 Uiso 1 1 calc R U . . .
C58 C 0.9569(10) 0.3785(6) 0.9130(9) 0.059(3) Uani 1 1 d . . . . .
H58A H 0.982847 0.369019 0.857367 0.071 Uiso 1 1 calc R U . . .
H58B H 1.022014 0.390287 0.978578 0.071 Uiso 1 1 calc R U . . .
C59 C 0.9047(11) 0.3087(7) 0.9299(11) 0.074(4) Uani 1 1 d . . . . .
H59A H 0.841521 0.295711 0.863268 0.089 Uiso 1 1 calc R U . . .
H59B H 0.875676 0.318905 0.983089 0.089 Uiso 1 1 calc R U . . .
C60 C 0.9810(12) 0.2419(7) 0.9657(12) 0.100(5) Uani 1 1 d . . . . .
H60A H 0.939512 0.198059 0.970424 0.150 Uiso 1 1 calc R U . . .
H60B H 1.040265 0.252263 1.034874 0.150 Uiso 1 1 calc R U . . .
H60C H 1.012384 0.232240 0.914918 0.150 Uiso 1 1 calc R U . . .

loop_
_atom_site_aniso_label
_atom_site_aniso_U_11
_atom_site_aniso_U_22
_atom_site_aniso_U_33
_atom_site_aniso_U_23
_atom_site_aniso_U_13
_atom_site_aniso_U_12
Cl1 0.0299(14) 0.0357(12) 0.0648(18) 0.0109(12) 0.0332(13) 0.0052(11)
O1 0.029(4) 0.023(3) 0.018(3) -0.002(3) 0.008(3) 0.004(3)
N1 0.021(4) 0.010(3) 0.027(4) 0.001(3) 0.014(3) 0.003(3)
C1 0.046(7) 0.046(6) 0.031(6) 0.002(5) 0.016(5) 0.001(5)
Cl2 0.0326(14) 0.0276(11) 0.0611(17) 0.0116(11) 0.0289(13) 0.0130(10)
O2 0.020(3) 0.015(3) 0.023(3) 0.003(2) 0.011(3) -0.002(2)
N2 0.014(4) 0.011(3) 0.020(4) 0.004(3) 0.007(3) 0.000(3)
C2 0.042(7) 0.048(6) 0.027(6) -0.001(5) 0.017(5) 0.001(5)
Cl3 0.0495(16) 0.0253(11) 0.0283(13) 0.0077(10) 0.0153(12) 0.0072(11)
O3 0.022(3) 0.027(3) 0.023(3) -0.001(3) 0.014(3) 0.003(3)
N3 0.028(4) 0.015(3) 0.020(4) 0.002(3) 0.015(3) -0.003(3)
C3 0.025(6) 0.032(5) 0.030(5) 0.002(4) 0.010(4) 0.000(4)
Cl4 0.0428(15) 0.0338(12) 0.0192(11) -0.0004(10) 0.0105(10) -0.0002(11)
O4 0.020(3) 0.036(3) 0.018(3) -0.004(3) 0.008(3) -0.002(3)
N4 0.021(4) 0.016(3) 0.016(4) -0.006(3) 0.007(3) -0.001(3)
C4 0.019(5) 0.022(4) 0.018(5) -0.001(4) 0.006(4) 0.004(4)
O5 0.025(4) 0.020(3) 0.022(3) 0.001(3) 0.010(3) 0.003(3)
C5 0.017(5) 0.023(4) 0.015(4) 0.002(4) 0.005(4) 0.000(4)
C6 0.017(5) 0.017(4) 0.017(4) 0.004(3) 0.008(4) -0.001(3)
O7 0.021(3) 0.018(3) 0.028(3) 0.003(2) 0.016(3) 0.002(2)
C7 0.015(4) 0.016(4) 0.013(4) -0.003(3) 0.007(3) 0.001(3)
O8 0.029(3) 0.016(3) 0.015(3) -0.003(2) 0.012(3) 0.003(2)
C8 0.016(5) 0.017(4) 0.016(4) 0.000(3) 0.008(4) -0.002(3)
C9 0.017(5) 0.015(4) 0.022(5) 0.003(3) 0.008(4) 0.002(3)
O10 0.023(3) 0.018(3) 0.030(4) 0.006(3) 0.014(3) 0.003(2)
C10 0.025(5) 0.022(4) 0.030(5) -0.002(4) 0.016(4) -0.002(4)
O11 0.024(4) 0.027(3) 0.023(3) 0.002(3) 0.012(3) -0.001(3)
C11 0.019(5) 0.017(4) 0.023(5) -0.004(3) 0.008(4) -0.004(3)
O12 0.021(3) 0.029(3) 0.021(3) 0.002(3) 0.010(3) 0.000(3)
C12 0.025(5) 0.020(4) 0.022(5) 0.000(4) 0.010(4) 0.002(4)
C13 0.020(5) 0.025(4) 0.028(5) -0.002(4) 0.013(4) -0.002(4)
C14 0.041(6) 0.021(4) 0.028(5) 0.001(4) 0.025(5) 0.000(4)
C15 0.034(6) 0.034(5) 0.027(5) 0.000(4) 0.014(5) -0.005(4)
C16 0.031(6) 0.039(6) 0.023(5) 0.002(4) 0.004(4) -0.007(4)
C17 0.036(6) 0.025(5) 0.035(6) 0.002(4) 0.015(5) 0.001(4)
C18 0.038(6) 0.024(5) 0.029(5) 0.003(4) 0.018(5) -0.004(4)
C19 0.020(5) 0.019(4) 0.029(5) 0.007(4) 0.015(4) 0.008(4)
C20 0.024(6) 0.049(6) 0.038(6) 0.005(5) 0.016(5) 0.000(5)
C21 0.024(5) 0.026(5) 0.022(5) -0.001(4) 0.008(4) 0.000(4)
C22 0.014(4) 0.015(4) 0.018(4) -0.001(3) 0.007(4) 0.001(3)
C23 0.026(5) 0.014(4) 0.025(5) 0.002(4) 0.014(4) 0.000(4)
C24 0.024(5) 0.018(4) 0.033(5) 0.004(4) 0.014(4) 0.006(4)
C25 0.060(8) 0.041(6) 0.068(8) 0.001(6) 0.024(7) -0.004(6)
C26 0.030(7) 0.051(7) 0.064(8) 0.012(6) -0.002(6) -0.012(5)
C27 0.055(8) 0.054(7) 0.048(7) 0.008(6) 0.019(6) -0.007(6)
C28 0.058(8) 0.071(8) 0.036(6) 0.006(6) 0.023(6) 0.016(7)
C29 0.069(9) 0.049(7) 0.043(7) -0.012(6) 0.023(7) -0.008(6)
C30 0.054(8) 0.076(8) 0.048(7) -0.007(6) 0.033(6) -0.007(6)
C31 0.031(6) 0.022(5) 0.044(6) -0.003(4) 0.027(5) -0.003(4)
C32 0.034(6) 0.025(5) 0.035(6) 0.003(4) 0.021(5) -0.007(4)
C33 0.026(5) 0.028(5) 0.027(5) 0.006(4) 0.010(4) -0.001(4)
C34 0.022(5) 0.015(4) 0.028(5) 0.002(4) 0.013(4) 0.004(3)
C35 0.018(5) 0.030(5) 0.020(5) 0.000(4) 0.011(4) 0.004(4)
C36 0.033(5) 0.013(4) 0.017(5) -0.002(3) 0.017(4) -0.004(3)
C37 0.011(4) 0.026(4) 0.016(4) -0.004(4) 0.009(4) -0.002(3)
C38 0.019(5) 0.016(4) 0.016(5) 0.005(3) 0.007(4) -0.003(3)
C39 0.024(5) 0.021(4) 0.021(5) -0.002(4) 0.016(4) -0.005(4)
C40 0.028(5) 0.026(5) 0.019(5) 0.011(4) 0.017(4) 0.009(4)
C41 0.027(5) 0.026(4) 0.016(5) 0.006(4) 0.012(4) 0.008(4)
C42 0.017(4) 0.020(4) 0.011(4) 0.001(3) 0.007(4) 0.000(3)
C43 0.031(5) 0.021(4) 0.021(5) 0.000(4) 0.014(4) 0.003(4)
C44 0.027(5) 0.022(4) 0.016(4) 0.000(4) 0.012(4) 0.002(4)
C45 0.022(5) 0.023(4) 0.026(5) -0.007(4) 0.014(4) -0.003(4)
C46 0.020(5) 0.024(4) 0.024(5) 0.001(4) 0.011(4) -0.002(4)
C47 0.022(5) 0.036(5) 0.021(5) -0.007(4) 0.011(4) -0.001(4)
C48 0.026(5) 0.028(5) 0.019(5) -0.001(4) 0.009(4) -0.003(4)
C49 0.028(5) 0.025(4) 0.024(5) 0.007(4) 0.016(4) 0.001(4)
C50 0.037(6) 0.019(4) 0.024(5) 0.001(4) 0.019(5) 0.002(4)
C51 0.021(5) 0.039(5) 0.032(6) -0.002(5) 0.011(5) -0.009(4)
C52 0.017(5) 0.044(6) 0.034(5) 0.007(5) 0.011(4) -0.006(4)
C53 0.024(5) 0.034(5) 0.038(6) 0.000(5) 0.017(5) 0.000(4)
C54 0.025(5) 0.025(4) 0.037(5) 0.002(4) 0.020(4) 0.004(4)
C55 0.080(10) 0.068(9) 0.044(7) 0.005(6) 0.029(7) 0.022(7)
C56 0.088(10) 0.063(8) 0.045(7) -0.006(6) 0.042(7) 0.012(7)
C57 0.053(7) 0.056(7) 0.039(7) -0.009(6) 0.026(6) 0.009(6)
C58 0.078(10) 0.056(7) 0.051(8) -0.008(6) 0.035(7) -0.007(7)
C59 0.095(11) 0.061(8) 0.081(10) -0.001(8) 0.052(9) -0.002(8)
C60 0.117(13) 0.039(7) 0.103(12) 0.003(8) 0.006(10) -0.015(8)

loop_
_atom_type_symbol
_atom_type_description
_atom_type_scat_dispersion_real
_atom_type_scat_dispersion_imag
_atom_type_scat_source
C C 0.0181 0.0091 'International Tables Vol C Tables 4.2.6.8 and 6.1.1.4'
H H 0.0000 0.0000 'International Tables Vol C Tables 4.2.6.8 and 6.1.1.4'
N N 0.0311 0.0180 'International Tables Vol C Tables 4.2.6.8 and 6.1.1.4'
O O 0.0492 0.0322 'International Tables Vol C Tables 4.2.6.8 and 6.1.1.4'
Cl Cl 0.3639 0.7018 'International Tables Vol C Tables 4.2.6.8 and 6.1.1.4'

loop_
_geom_angle_atom_site_label_1
_geom_angle_atom_site_label_2
_geom_angle_atom_site_label_3
_geom_angle
_geom_angle_site_symmetry_1
_geom_angle_site_symmetry_3
_geom_angle_publ_flag
C5 O1 C4 110.8(6) . . ?
C7 N1 C8 105.1(6) . . ?
C2 C1 C20 112.0(8) . . ?
C2 C1 H1A 109.2 . . ?
C20 C1 H1A 109.2 . . ?
C2 C1 H1AB 109.2 . . ?
C20 C1 H1AB 109.2 . . ?
H1A C1 H1AB 107.9 . . ?
C5 O2 C6 113.7(6) . . ?
C7 N2 C22 107.1(6) . . ?
C7 N2 H2 126.5 . . ?
C22 N2 H2 126.5 . . ?
C1 C2 C3 111.3(8) . . ?
C1 C2 H2A 109.4 . . ?
C3 C2 H2A 109.4 . . ?
C1 C2 H2AB 109.4 . . ?
C3 C2 H2AB 109.4 . . ?
H2A C2 H2AB 108.0 . . ?
C13 O3 C12 106.5(6) . . ?
C37 N3 C42 105.4(6) . . ?
C4 C3 C2 111.2(7) . . ?
C4 C3 H3A 109.4 . . ?
C2 C3 H3A 109.4 . . ?
C4 C3 H3AB 109.4 . . ?
C2 C3 H3AB 109.4 . . ?
H3A C3 H3AB 108.0 . . ?
C11 O4 C13 108.5(6) . . ?
C37 N4 C38 106.6(6) . . ?
C37 N4 H4 126.7 . . ?
C38 N4 H4 126.7 . . ?
O5 C4 O1 104.2(6) . . ?
O5 C4 C3 109.9(7) . . ?
O1 C4 C3 109.8(6) . . ?
O5 C4 C21 111.6(6) . . ?
O1 C4 C21 108.7(6) . . ?
C3 C4 C21 112.3(7) . . ?
C19 O5 C4 107.2(6) . . ?
O1 C5 O2 109.9(6) . . ?
O1 C5 C19 103.6(6) . . ?
O2 C5 C19 112.6(6) . . ?
O1 C5 H5 110.2 . . ?
O2 C5 H5 110.2 . . ?
C19 C5 H5 110.2 . . ?
O2 C6 C7 108.3(6) . . ?
O2 C6 C11 108.9(6) . . ?
C7 C6 C11 111.3(7) . . ?
O2 C6 H6 109.4 . . ?
C7 C6 H6 109.4 . . ?
C11 C6 H6 109.4 . . ?
C35 O7 C34 110.0(6) . . ?
N1 C7 N2 113.0(7) . . ?
N1 C7 C6 124.0(6) . . ?
N2 C7 C6 123.0(7) . . ?
C35 O8 C36 113.0(6) . . ?
N1 C8 C9 130.5(7) . . ?
N1 C8 C22 110.1(6) . . ?
C9 C8 C22 119.4(7) . . ?
C10 C9 C8 118.6(7) . . ?
C10 C9 H9 120.7 . . ?
C8 C9 H9 120.7 . . ?
C46 O10 C34 107.3(6) . . ?
C9 C10 C24 121.4(8) . . ?
C9 C10 Cl1 118.6(6) . . ?
C24 C10 Cl1 120.0(6) . . ?
C45 O11 C49 105.4(6) . . ?
O4 C11 C12 105.2(6) . . ?
O4 C11 C6 108.8(6) . . ?
C12 C11 C6 111.6(7) . . ?
O4 C11 H11 110.4 . . ?
C12 C11 H11 110.4 . . ?
C6 C11 H11 110.4 . . ?
C44 O12 C49 107.0(6) . . ?
O3 C12 C19 106.3(6) . . ?
O3 C12 C11 103.8(6) . . ?
C19 C12 C11 114.1(7) . . ?
O3 C12 H12 110.8 . . ?
C19 C12 H12 110.8 . . ?
C11 C12 H12 110.8 . . ?
O3 C13 O4 105.9(6) . . ?
O3 C13 C18 109.3(7) . . ?
O4 C13 C18 108.4(6) . . ?
O3 C13 C14 112.4(7) . . ?
O4 C13 C14 109.3(6) . . ?
C18 C13 C14 111.4(7) . . ?
C15 C14 C13 112.1(7) . . ?
C15 C14 H14A 109.2 . . ?
C13 C14 H14A 109.2 . . ?
C15 C14 H14B 109.2 . . ?
C13 C14 H14B 109.2 . . ?
H14A C14 H14B 107.9 . . ?
C14 C15 C16 111.0(7) . . ?
C14 C15 H15A 109.4 . . ?
C16 C15 H15A 109.4 . . ?
C14 C15 H15B 109.4 . . ?
C16 C15 H15B 109.4 . . ?
H15A C15 H15B 108.0 . . ?
C15 C16 C17 110.4(7) . . ?
C15 C16 H16A 109.6 . . ?
C17 C16 H16A 109.6 . . ?
C15 C16 H16B 109.6 . . ?
C17 C16 H16B 109.6 . . ?
H16A C16 H16B 108.1 . . ?
C18 C17 C16 110.8(7) . . ?
C18 C17 H17A 109.5 . . ?
C16 C17 H17A 109.5 . . ?
C18 C17 H17B 109.5 . . ?
C16 C17 H17B 109.5 . . ?
H17A C17 H17B 108.1 . . ?
C17 C18 C13 111.3(7) . . ?
C17 C18 H18A 109.4 . . ?
C13 C18 H18A 109.4 . . ?
C17 C18 H18B 109.4 . . ?
C13 C18 H18B 109.4 . . ?
H18A C18 H18B 108.0 . . ?
O5 C19 C12 108.2(6) . . ?
O5 C19 C5 104.2(6) . . ?
C12 C19 C5 114.1(6) . . ?
O5 C19 H19 110.0 . . ?
C12 C19 H19 110.0 . . ?
C5 C19 H19 110.0 . . ?
C1 C20 C21 110.4(8) . . ?
C1 C20 H20A 109.6 . . ?
C21 C20 H20A 109.6 . . ?
C1 C20 H20B 109.6 . . ?
C21 C20 H20B 109.6 . . ?
H20A C20 H20B 108.1 . . ?
C4 C21 C20 110.4(7) . . ?
C4 C21 H21A 109.6 . . ?
C20 C21 H21A 109.6 . . ?
C4 C21 H21B 109.6 . . ?
C20 C21 H21B 109.6 . . ?
H21A C21 H21B 108.1 . . ?
N2 C22 C23 132.7(7) . . ?
N2 C22 C8 104.7(6) . . ?
C23 C22 C8 122.5(7) . . ?
C24 C23 C22 116.6(7) . . ?
C24 C23 H23 121.7 . . ?
C22 C23 H23 121.7 . . ?
C23 C24 C10 121.5(7) . . ?
C23 C24 Cl2 117.9(6) . . ?
C10 C24 Cl2 120.6(6) . . ?
C26 C25 H25A 109.5 . . ?
C26 C25 H25B 109.5 . . ?
H25A C25 H25B 109.5 . . ?
C26 C25 H25C 109.5 . . ?
H25A C25 H25C 109.5 . . ?
H25B C25 H25C 109.5 . . ?
C27 C26 C25 110.9(9) . . ?
C27 C26 H26A 109.5 . . ?
C25 C26 H26A 109.5 . . ?
C27 C26 H26B 109.5 . . ?
C25 C26 H26B 109.5 . . ?
H26A C26 H26B 108.1 . . ?
C26 C27 C28 111.4(9) . . ?
C26 C27 H27A 109.4 . . ?
C28 C27 H27A 109.4 . . ?
C26 C27 H27B 109.4 . . ?
C28 C27 H27B 109.4 . . ?
H27A C27 H27B 108.0 . . ?
C29 C28 C27 113.7(9) . . ?
C29 C28 H28A 108.8 . . ?
C27 C28 H28A 108.8 . . ?
C29 C28 H28B 108.8 . . ?
C27 C28 H28B 108.8 . . ?
H28A C28 H28B 107.7 . . ?
C28 C29 C30 113.5(10) . . ?
C28 C29 H29A 108.9 . . ?
C30 C29 H29A 108.9 . . ?
C28 C29 H29B 108.9 . . ?
C30 C29 H29B 108.9 . . ?
H29A C29 H29B 107.7 . . ?
C29 C30 H30A 109.5 . . ?
C29 C30 H30B 109.5 . . ?
H30A C30 H30B 109.5 . . ?
C29 C30 H30C 109.5 . . ?
H30A C30 H30C 109.5 . . ?
H30B C30 H30C 109.5 . . ?
C32 C31 C47 111.2(7) . . ?
C32 C31 H31A 109.4 . . ?
C47 C31 H31A 109.4 . . ?
C32 C31 H31B 109.4 . . ?
C47 C31 H31B 109.4 . . ?
H31A C31 H31B 108.0 . . ?
C31 C32 C33 111.1(7) . . ?
C31 C32 H32A 109.4 . . ?
C33 C32 H32A 109.4 . . ?
C31 C32 H32B 109.4 . . ?
C33 C32 H32B 109.4 . . ?
H32A C32 H32B 108.0 . . ?
C34 C33 C32 112.2(7) . . ?
C34 C33 H33A 109.2 . . ?
C32 C33 H33A 109.2 . . ?
C34 C33 H33B 109.2 . . ?
C32 C33 H33B 109.2 . . ?
H33A C33 H33B 107.9 . . ?
O10 C34 O7 105.3(6) . . ?
O10 C34 C48 108.7(6) . . ?
O7 C34 C48 109.5(7) . . ?
O10 C34 C33 111.3(7) . . ?
O7 C34 C33 110.0(6) . . ?
C48 C34 C33 111.8(7) . . ?
O8 C35 O7 109.9(6) . . ?
O8 C35 C46 115.5(6) . . ?
O7 C35 C46 103.8(6) . . ?
O8 C35 H35 109.1 . . ?
O7 C35 H35 109.1 . . ?
C46 C35 H35 109.1 . . ?
O8 C36 C37 107.8(6) . . ?
O8 C36 C44 110.1(7) . . ?
C37 C36 C44 112.6(6) . . ?
O8 C36 H36 108.8 . . ?
C37 C36 H36 108.8 . . ?
C44 C36 H36 108.8 . . ?
N3 C37 N4 112.8(7) . . ?
N3 C37 C36 122.0(7) . . ?
N4 C37 C36 125.2(7) . . ?
N4 C38 C39 132.5(7) . . ?
N4 C38 C42 106.0(6) . . ?
C39 C38 C42 121.4(8) . . ?
C40 C39 C38 117.1(7) . . ?
C40 C39 H39 121.4 . . ?
C38 C39 H39 121.4 . . ?
C39 C40 C41 122.0(8) . . ?
C39 C40 Cl3 118.7(6) . . ?
C41 C40 Cl3 119.2(6) . . ?
C43 C41 C40 120.1(8) . . ?
C43 C41 Cl4 119.9(6) . . ?
C40 C41 Cl4 120.0(6) . . ?
N3 C42 C43 130.2(7) . . ?
N3 C42 C38 109.2(7) . . ?
C43 C42 C38 120.6(7) . . ?
C41 C43 C42 118.7(7) . . ?
C41 C43 H43 120.7 . . ?
C42 C43 H43 120.7 . . ?
O12 C44 C36 109.7(6) . . ?
O12 C44 C45 104.8(6) . . ?
C36 C44 C45 111.4(6) . . ?
O12 C44 H44 110.3 . . ?
C36 C44 H44 110.3 . . ?
C45 C44 H44 110.3 . . ?
O11 C45 C46 107.9(6) . . ?
O11 C45 C44 104.2(6) . . ?
C46 C45 C44 114.9(7) . . ?
O11 C45 H45 109.9 . . ?
C46 C45 H45 109.9 . . ?
C44 C45 H45 109.9 . . ?
O10 C46 C45 106.5(6) . . ?
O10 C46 C35 103.3(6) . . ?
C45 C46 C35 114.6(7) . . ?
O10 C46 H46 110.7 . . ?
C45 C46 H46 110.7 . . ?
C35 C46 H46 110.7 . . ?
C48 C47 C31 110.2(7) . . ?
C48 C47 H47A 109.6 . . ?
C31 C47 H47A 109.6 . . ?
C48 C47 H47B 109.6 . . ?
C31 C47 H47B 109.6 . . ?
H47A C47 H47B 108.1 . . ?
C34 C48 C47 112.5(7) . . ?
C34 C48 H48A 109.1 . . ?
C47 C48 H48A 109.1 . . ?
C34 C48 H48B 109.1 . . ?
C47 C48 H48B 109.1 . . ?
H48A C48 H48B 107.8 . . ?
O12 C49 O11 103.5(6) . . ?
O12 C49 C54 112.5(7) . . ?
O11 C49 C54 110.8(6) . . ?
O12 C49 C50 108.8(6) . . ?
O11 C49 C50 108.1(7) . . ?
C54 C49 C50 112.6(7) . . ?
C49 C50 C51 110.6(7) . . ?
C49 C50 H50A 109.5 . . ?
C51 C50 H50A 109.5 . . ?
C49 C50 H50B 109.5 . . ?
C51 C50 H50B 109.5 . . ?
H50A C50 H50B 108.1 . . ?
C52 C51 C50 111.1(7) . . ?
C52 C51 H51A 109.4 . . ?
C50 C51 H51A 109.4 . . ?
C52 C51 H51B 109.4 . . ?
C50 C51 H51B 109.4 . . ?
H51A C51 H51B 108.0 . . ?
C51 C52 C53 111.0(7) . . ?
C51 C52 H52A 109.4 . . ?
C53 C52 H52A 109.4 . . ?
C51 C52 H52B 109.4 . . ?
C53 C52 H52B 109.4 . . ?
H52A C52 H52B 108.0 . . ?
C54 C53 C52 110.5(7) . . ?
C54 C53 H53A 109.5 . . ?
C52 C53 H53A 109.5 . . ?
C54 C53 H53B 109.5 . . ?
C52 C53 H53B 109.5 . . ?
H53A C53 H53B 108.1 . . ?
C53 C54 C49 112.5(8) . . ?
C53 C54 H54A 109.1 . . ?
C49 C54 H54A 109.1 . . ?
C53 C54 H54B 109.1 . . ?
C49 C54 H54B 109.1 . . ?
H54A C54 H54B 107.8 . . ?
C56 C55 H55A 109.5 . . ?
C56 C55 H55B 109.5 . . ?
H55A C55 H55B 109.5 . . ?
C56 C55 H55C 109.5 . . ?
H55A C55 H55C 109.5 . . ?
H55B C55 H55C 109.5 . . ?
C55 C56 C57 112.0(10) . . ?
C55 C56 H56A 109.2 . . ?
C57 C56 H56A 109.2 . . ?
C55 C56 H56B 109.2 . . ?
C57 C56 H56B 109.2 . . ?
H56A C56 H56B 107.9 . . ?
C58 C57 C56 114.3(9) . . ?
C58 C57 H57A 108.7 . . ?
C56 C57 H57A 108.7 . . ?
C58 C57 H57B 108.7 . . ?
C56 C57 H57B 108.7 . . ?
H57A C57 H57B 107.6 . . ?
C59 C58 C57 114.3(11) . . ?
C59 C58 H58A 108.7 . . ?
C57 C58 H58A 108.7 . . ?
C59 C58 H58B 108.7 . . ?
C57 C58 H58B 108.7 . . ?
H58A C58 H58B 107.6 . . ?
C58 C59 C60 114.7(11) . . ?
C58 C59 H59A 108.6 . . ?
C60 C59 H59A 108.6 . . ?
C58 C59 H59B 108.6 . . ?
C60 C59 H59B 108.6 . . ?
H59A C59 H59B 107.6 . . ?
C59 C60 H60A 109.5 . . ?
C59 C60 H60B 109.5 . . ?
H60A C60 H60B 109.5 . . ?
C59 C60 H60C 109.5 . . ?
H60A C60 H60C 109.5 . . ?
H60B C60 H60C 109.5 . . ?

loop_
_geom_bond_atom_site_label_1
_geom_bond_atom_site_label_2
_geom_bond_distance
_geom_bond_site_symmetry_2
_geom_bond_publ_flag
Cl1 C10 1.731(8) . ?
O1 C5 1.403(9) . ?
O1 C4 1.461(9) . ?
N1 C7 1.319(9) . ?
N1 C8 1.380(10) . ?
C1 C2 1.521(13) . ?
C1 C20 1.526(12) . ?
C1 H1A 0.9900 . ?
C1 H1AB 0.9900 . ?
Cl2 C24 1.740(8) . ?
O2 C5 1.419(9) . ?
O2 C6 1.432(9) . ?
N2 C7 1.357(9) . ?
N2 C22 1.387(9) . ?
N2 H2 0.8800 . ?
C2 C3 1.538(12) . ?
C2 H2A 0.9900 . ?
C2 H2AB 0.9900 . ?
Cl3 C40 1.739(8) . ?
O3 C13 1.411(9) . ?
O3 C12 1.433(9) . ?
N3 C37 1.326(9) . ?
N3 C42 1.379(9) . ?
C3 C4 1.503(11) . ?
C3 H3A 0.9900 . ?
C3 H3AB 0.9900 . ?
Cl4 C41 1.726(8) . ?
O4 C11 1.416(10) . ?
O4 C13 1.445(9) . ?
N4 C37 1.359(10) . ?
N4 C38 1.376(10) . ?
N4 H4 0.8800 . ?
C4 O5 1.428(9) . ?
C4 C21 1.522(11) . ?
O5 C19 1.421(9) . ?
C5 C19 1.547(11) . ?
C5 H5 1.0000 . ?
C6 C7 1.474(10) . ?
C6 C11 1.543(11) . ?
C6 H6 1.0000 . ?
O7 C35 1.432(9) . ?
O7 C34 1.442(9) . ?
O8 C35 1.411(9) . ?
O8 C36 1.424(8) . ?
C8 C9 1.391(10) . ?
C8 C22 1.404(10) . ?
C9 C10 1.366(11) . ?
C9 H9 0.9500 . ?
O10 C46 1.429(9) . ?
O10 C34 1.430(9) . ?
C10 C24 1.408(11) . ?
O11 C45 1.439(9) . ?
O11 C49 1.451(9) . ?
C11 C12 1.533(11) . ?
C11 H11 1.0000 . ?
O12 C44 1.425(9) . ?
O12 C49 1.428(10) . ?
C12 C19 1.523(11) . ?
C12 H12 1.0000 . ?
C13 C18 1.518(11) . ?
C13 C14 1.528(11) . ?
C14 C15 1.513(12) . ?
C14 H14A 0.9900 . ?
C14 H14B 0.9900 . ?
C15 C16 1.530(12) . ?
C15 H15A 0.9900 . ?
C15 H15B 0.9900 . ?
C16 C17 1.549(12) . ?
C16 H16A 0.9900 . ?
C16 H16B 0.9900 . ?
C17 C18 1.516(12) . ?
C17 H17A 0.9900 . ?
C17 H17B 0.9900 . ?
C18 H18A 0.9900 . ?
C18 H18B 0.9900 . ?
C19 H19 1.0000 . ?
C20 C21 1.538(12) . ?
C20 H20A 0.9900 . ?
C20 H20B 0.9900 . ?
C21 H21A 0.9900 . ?
C21 H21B 0.9900 . ?
C22 C23 1.396(10) . ?
C23 C24 1.373(11) . ?
C23 H23 0.9500 . ?
C25 C26 1.584(15) . ?
C25 H25A 0.9800 . ?
C25 H25B 0.9800 . ?
C25 H25C 0.9800 . ?
C26 C27 1.484(14) . ?
C26 H26A 0.9900 . ?
C26 H26B 0.9900 . ?
C27 C28 1.541(15) . ?
C27 H27A 0.9900 . ?
C27 H27B 0.9900 . ?
C28 C29 1.482(15) . ?
C28 H28A 0.9900 . ?
C28 H28B 0.9900 . ?
C29 C30 1.507(14) . ?
C29 H29A 0.9900 . ?
C29 H29B 0.9900 . ?
C30 H30A 0.9800 . ?
C30 H30B 0.9800 . ?
C30 H30C 0.9800 . ?
C31 C32 1.522(12) . ?
C31 C47 1.527(12) . ?
C31 H31A 0.9900 . ?
C31 H31B 0.9900 . ?
C32 C33 1.529(11) . ?
C32 H32A 0.9900 . ?
C32 H32B 0.9900 . ?
C33 C34 1.519(11) . ?
C33 H33A 0.9900 . ?
C33 H33B 0.9900 . ?
C34 C48 1.510(11) . ?
C35 C46 1.533(11) . ?
C35 H35 1.0000 . ?
C36 C37 1.483(11) . ?
C36 C44 1.514(10) . ?
C36 H36 1.0000 . ?
C38 C39 1.401(11) . ?
C38 C42 1.403(10) . ?
C39 C40 1.370(11) . ?
C39 H39 0.9500 . ?
C40 C41 1.421(11) . ?
C41 C43 1.379(11) . ?
C42 C43 1.386(11) . ?
C43 H43 0.9500 . ?
C44 C45 1.544(11) . ?
C44 H44 1.0000 . ?
C45 C46 1.523(10) . ?
C45 H45 1.0000 . ?
C46 H46 1.0000 . ?
C47 C48 1.520(11) . ?
C47 H47A 0.9900 . ?
C47 H47B 0.9900 . ?
C48 H48A 0.9900 . ?
C48 H48B 0.9900 . ?
C49 C54 1.507(11) . ?
C49 C50 1.515(11) . ?
C50 C51 1.540(12) . ?
C50 H50A 0.9900 . ?
C50 H50B 0.9900 . ?
C51 C52 1.508(12) . ?
C51 H51A 0.9900 . ?
C51 H51B 0.9900 . ?
C52 C53 1.524(12) . ?
C52 H52A 0.9900 . ?
C52 H52B 0.9900 . ?
C53 C54 1.502(11) . ?
C53 H53A 0.9900 . ?
C53 H53B 0.9900 . ?
C54 H54A 0.9900 . ?
C54 H54B 0.9900 . ?
C55 C56 1.507(14) . ?
C55 H55A 0.9800 . ?
C55 H55B 0.9800 . ?
C55 H55C 0.9800 . ?
C56 C57 1.513(15) . ?
C56 H56A 0.9900 . ?
C56 H56B 0.9900 . ?
C57 C58 1.505(14) . ?
C57 H57A 0.9900 . ?
C57 H57B 0.9900 . ?
C58 C59 1.498(15) . ?
C58 H58A 0.9900 . ?
C58 H58B 0.9900 . ?
C59 C60 1.516(16) . ?
C59 H59A 0.9900 . ?
C59 H59B 0.9900 . ?
C60 H60A 0.9800 . ?
C60 H60B 0.9800 . ?
C60 H60C 0.9800 . ?

loop_
_geom_hbond_atom_site_label_D
_geom_hbond_atom_site_label_H
_geom_hbond_atom_site_label_A
_geom_hbond_distance_DH
_geom_hbond_distance_HA
_geom_hbond_distance_DA
_geom_hbond_angle_DHA
_geom_hbond_site_symmetry_A
_geom_hbond_publ_flag
N2 H2 N3 0.88 2.02 2.832(8) 152.4 . yes
N4 H4 N1 0.88 1.99 2.856(8) 169.4 2_646 yes
C11 H11 O8 1.00 2.51 3.411(9) 149.4 2_656 yes
C14 H14A O7 0.99 2.62 3.471(9) 143.6 2_656 yes
C21 H21B Cl1 0.99 2.89 3.827(9) 158.3 1_455 yes
C33 H33A Cl3 0.99 2.95 3.938(9) 178.1 2_656 yes
C36 H36 O10 1.00 2.50 3.014(9) 111.6 . yes
C44 H44 O2 1.00 2.47 3.412(10) 156.0 . yes

loop_
_geom_torsion_atom_site_label_1
_geom_torsion_atom_site_label_2
_geom_torsion_atom_site_label_3
_geom_torsion_atom_site_label_4
_geom_torsion
_geom_torsion_site_symmetry_1
_geom_torsion_site_symmetry_2
_geom_torsion_site_symmetry_3
_geom_torsion_site_symmetry_4
_geom_torsion_publ_flag
C20 C1 C2 C3 -54.4(11) . . . . ?
C1 C2 C3 C4 53.6(10) . . . . ?
C5 O1 C4 O5 16.4(8) . . . . ?
C5 O1 C4 C3 134.0(7) . . . . ?
C5 O1 C4 C21 -102.7(7) . . . . ?
C2 C3 C4 O5 179.8(7) . . . . ?
C2 C3 C4 O1 65.7(9) . . . . ?
C2 C3 C4 C21 -55.4(9) . . . . ?
O1 C4 O5 C19 -29.9(7) . . . . ?
C3 C4 O5 C19 -147.5(6) . . . . ?
C21 C4 O5 C19 87.2(7) . . . . ?
C4 O1 C5 O2 -118.1(7) . . . . ?
C4 O1 C5 C19 2.4(8) . . . . ?
C6 O2 C5 O1 76.1(7) . . . . ?
C6 O2 C5 C19 -38.9(8) . . . . ?
C5 O2 C6 C7 -166.9(6) . . . . ?
C5 O2 C6 C11 71.9(8) . . . . ?
C8 N1 C7 N2 -0.4(9) . . . . ?
C8 N1 C7 C6 178.2(7) . . . . ?
C22 N2 C7 N1 -0.3(9) . . . . ?
C22 N2 C7 C6 -178.9(7) . . . . ?
O2 C6 C7 N1 165.3(7) . . . . ?
C11 C6 C7 N1 -75.0(9) . . . . ?
O2 C6 C7 N2 -16.2(10) . . . . ?
C11 C6 C7 N2 103.4(8) . . . . ?
C7 N1 C8 C9 179.3(8) . . . . ?
C7 N1 C8 C22 1.0(9) . . . . ?
N1 C8 C9 C10 -177.5(8) . . . . ?
C22 C8 C9 C10 0.7(12) . . . . ?
C8 C9 C10 C24 1.2(13) . . . . ?
C8 C9 C10 Cl1 179.6(6) . . . . ?
C13 O4 C11 C12 -2.7(8) . . . . ?
C13 O4 C11 C6 -122.5(7) . . . . ?
O2 C6 C11 O4 74.4(8) . . . . ?
C7 C6 C11 O4 -45.0(8) . . . . ?
O2 C6 C11 C12 -41.2(9) . . . . ?
C7 C6 C11 C12 -160.6(6) . . . . ?
C13 O3 C12 C19 150.7(6) . . . . ?
C13 O3 C12 C11 30.0(8) . . . . ?
O4 C11 C12 O3 -16.5(7) . . . . ?
C6 C11 C12 O3 101.4(7) . . . . ?
O4 C11 C12 C19 -131.7(7) . . . . ?
C6 C11 C12 C19 -13.9(9) . . . . ?
C12 O3 C13 O4 -32.5(8) . . . . ?
C12 O3 C13 C18 -149.1(6) . . . . ?
C12 O3 C13 C14 86.8(7) . . . . ?
C11 O4 C13 O3 21.5(8) . . . . ?
C11 O4 C13 C18 138.7(7) . . . . ?
C11 O4 C13 C14 -99.7(7) . . . . ?
O3 C13 C14 C15 177.8(7) . . . . ?
O4 C13 C14 C15 -65.0(9) . . . . ?
C18 C13 C14 C15 54.8(9) . . . . ?
C13 C14 C15 C16 -55.3(10) . . . . ?
C14 C15 C16 C17 55.8(10) . . . . ?
C15 C16 C17 C18 -56.5(10) . . . . ?
C16 C17 C18 C13 56.3(10) . . . . ?
O3 C13 C18 C17 -179.9(7) . . . . ?
O4 C13 C18 C17 65.2(9) . . . . ?
C14 C13 C18 C17 -55.1(9) . . . . ?
C4 O5 C19 C12 153.2(6) . . . . ?
C4 O5 C19 C5 31.4(8) . . . . ?
O3 C12 C19 O5 176.0(6) . . . . ?
C11 C12 C19 O5 -70.3(8) . . . . ?
O3 C12 C19 C5 -68.5(8) . . . . ?
C11 C12 C19 C5 45.2(9) . . . . ?
O1 C5 C19 O5 -20.4(8) . . . . ?
O2 C5 C19 O5 98.3(7) . . . . ?
O1 C5 C19 C12 -138.3(7) . . . . ?
O2 C5 C19 C12 -19.6(9) . . . . ?
C2 C1 C20 C21 55.7(10) . . . . ?
O5 C4 C21 C20 -179.4(7) . . . . ?
O1 C4 C21 C20 -65.0(8) . . . . ?
C3 C4 C21 C20 56.7(9) . . . . ?
C1 C20 C21 C4 -55.9(10) . . . . ?
C7 N2 C22 C23 -177.0(9) . . . . ?
C7 N2 C22 C8 0.9(8) . . . . ?
N1 C8 C22 N2 -1.2(9) . . . . ?
C9 C8 C22 N2 -179.7(7) . . . . ?
N1 C8 C22 C23 177.0(7) . . . . ?
C9 C8 C22 C23 -1.5(12) . . . . ?
N2 C22 C23 C24 177.9(8) . . . . ?
C8 C22 C23 C24 0.2(12) . . . . ?
C22 C23 C24 C10 1.8(13) . . . . ?
C22 C23 C24 Cl2 -180.0(6) . . . . ?
C9 C10 C24 C23 -2.6(13) . . . . ?
Cl1 C10 C24 C23 179.0(7) . . . . ?
C9 C10 C24 Cl2 179.2(7) . . . . ?
Cl1 C10 C24 Cl2 0.8(11) . . . . ?
C25 C26 C27 C28 169.8(9) . . . . ?
C26 C27 C28 C29 174.4(10) . . . . ?
C27 C28 C29 C30 176.4(10) . . . . ?
C47 C31 C32 C33 55.7(9) . . . . ?
C31 C32 C33 C34 -53.3(9) . . . . ?
C46 O10 C34 O7 -28.2(8) . . . . ?
C46 O10 C34 C48 -145.4(6) . . . . ?
C46 O10 C34 C33 91.0(7) . . . . ?
C35 O7 C34 O10 11.4(8) . . . . ?
C35 O7 C34 C48 128.1(7) . . . . ?
C35 O7 C34 C33 -108.6(7) . . . . ?
C32 C33 C34 O10 173.9(6) . . . . ?
C32 C33 C34 O7 -69.8(9) . . . . ?
C32 C33 C34 C48 52.2(9) . . . . ?
C36 O8 C35 O7 84.2(7) . . . . ?
C36 O8 C35 C46 -32.8(9) . . . . ?
C34 O7 C35 O8 -115.8(7) . . . . ?
C34 O7 C35 C46 8.4(8) . . . . ?
C35 O8 C36 C37 -166.9(6) . . . . ?
C35 O8 C36 C44 69.9(7) . . . . ?
C42 N3 C37 N4 0.0(8) . . . . ?
C42 N3 C37 C36 -179.3(7) . . . . ?
C38 N4 C37 N3 -0.4(8) . . . . ?
C38 N4 C37 C36 178.9(7) . . . . ?
O8 C36 C37 N3 164.0(6) . . . . ?
C44 C36 C37 N3 -74.4(9) . . . . ?
O8 C36 C37 N4 -15.3(10) . . . . ?
C44 C36 C37 N4 106.3(8) . . . . ?
C37 N4 C38 C39 -179.1(8) . . . . ?
C37 N4 C38 C42 0.5(8) . . . . ?
N4 C38 C39 C40 179.9(8) . . . . ?
C42 C38 C39 C40 0.2(12) . . . . ?
C38 C39 C40 C41 1.4(12) . . . . ?
C38 C39 C40 Cl3 -179.7(6) . . . . ?
C39 C40 C41 C43 -1.6(12) . . . . ?
Cl3 C40 C41 C43 179.5(6) . . . . ?
C39 C40 C41 Cl4 179.2(6) . . . . ?
Cl3 C40 C41 Cl4 0.3(10) . . . . ?
C37 N3 C42 C43 -178.8(8) . . . . ?
C37 N3 C42 C38 0.3(8) . . . . ?
N4 C38 C42 N3 -0.5(8) . . . . ?
C39 C38 C42 N3 179.2(7) . . . . ?
N4 C38 C42 C43 178.7(7) . . . . ?
C39 C38 C42 C43 -1.6(12) . . . . ?
C40 C41 C43 C42 0.2(12) . . . . ?
Cl4 C41 C43 C42 179.4(6) . . . . ?
N3 C42 C43 C41 -179.6(8) . . . . ?
C38 C42 C43 C41 1.3(12) . . . . ?
C49 O12 C44 C36 -140.5(6) . . . . ?
C49 O12 C44 C45 -20.9(8) . . . . ?
O8 C36 C44 O12 66.3(7) . . . . ?
C37 C36 C44 O12 -54.0(8) . . . . ?
O8 C36 C44 C45 -49.2(8) . . . . ?
C37 C36 C44 C45 -169.5(6) . . . . ?
C49 O11 C45 C46 147.9(6) . . . . ?
C49 O11 C45 C44 25.3(7) . . . . ?
O12 C44 C45 O11 -3.1(7) . . . . ?
C36 C44 C45 O11 115.4(7) . . . . ?
O12 C44 C45 C46 -120.9(7) . . . . ?
C36 C44 C45 C46 -2.4(9) . . . . ?
C34 O10 C46 C45 153.9(6) . . . . ?
C34 O10 C46 C35 32.9(8) . . . . ?
O11 C45 C46 O10 167.2(6) . . . . ?
C44 C45 C46 O10 -77.1(8) . . . . ?
O11 C45 C46 C35 -79.3(9) . . . . ?
C44 C45 C46 C35 36.4(10) . . . . ?
O8 C35 C46 O10 95.6(7) . . . . ?
O7 C35 C46 O10 -24.9(8) . . . . ?
O8 C35 C46 C45 -19.8(10) . . . . ?
O7 C35 C46 C45 -140.3(7) . . . . ?
C32 C31 C47 C48 -56.6(9) . . . . ?
O10 C34 C48 C47 -177.0(6) . . . . ?
O7 C34 C48 C47 68.4(9) . . . . ?
C33 C34 C48 C47 -53.8(9) . . . . ?
C31 C47 C48 C34 55.8(9) . . . . ?
C44 O12 C49 O11 37.0(7) . . . . ?
C44 O12 C49 C54 -82.6(7) . . . . ?
C44 O12 C49 C50 151.9(6) . . . . ?
C45 O11 C49 O12 -38.7(7) . . . . ?
C45 O11 C49 C54 82.1(8) . . . . ?
C45 O11 C49 C50 -154.1(7) . . . . ?
O12 C49 C50 C51 177.9(6) . . . . ?
O11 C49 C50 C51 -70.4(8) . . . . ?
C54 C49 C50 C51 52.4(9) . . . . ?
C49 C50 C51 C52 -54.5(9) . . . . ?
C50 C51 C52 C53 57.2(10) . . . . ?
C51 C52 C53 C54 -57.1(10) . . . . ?
C52 C53 C54 C49 54.9(9) . . . . ?
O12 C49 C54 C53 -177.0(7) . . . . ?
O11 C49 C54 C53 67.7(9) . . . . ?
C50 C49 C54 C53 -53.5(10) . . . . ?
C55 C56 C57 C58 -174.2(10) . . . . ?
C56 C57 C58 C59 -177.5(10) . . . . ?
C57 C58 C59 C60 -177.5(11) . . . . ?
